data_7211865
loop_
_publ_author_name
'Yang, Guo-Ping'
'Wang, Yao-Yu'
'Zhang, Wei-Hong'
'Fu, Ai-Yun'
'Liu, Rui-Ting'
'Lermontova, Elmira Kh.'
'Shi, Qi-Zhen'

_publ_section_title
;
 A series of Zn(ii) coordination complexes derived from isomeric
 phenylenediacetic acid and dipyridyl ligands: syntheses, crystal
 structures, and characterizations
;
_journal_issue 5
_journal_name_full CrystEngComm
_journal_page_first 1509
_journal_paper_doi 10.1039/b915889h
_journal_volume 12
_journal_year 2010
_chemical_formula_moiety 'C22 H24 N2 O6 Zn'
_chemical_formula_sum 'C22 H24 N2 O6 Zn'
_chemical_formula_weight 477.80
_chemical_name_systematic
;
?
;
_space_group_IT_number 2
_symmetry_cell_setting triclinic
_symmetry_space_group_name_Hall '-P 1'
_symmetry_space_group_name_H-M 'P -1'
_atom_sites_solution_hydrogens geom
_atom_sites_solution_primary direct
_atom_sites_solution_secondary difmap
_audit_creation_method SHELXL-97
_cell_angle_alpha 90.660(2)
_cell_angle_beta 101.526(2)
_cell_angle_gamma 91.251(2)
_cell_formula_units_Z 2
_cell_length_a 6.8963(8)
_cell_length_b 9.4798(12)
_cell_length_c 16.697(2)
_cell_measurement_reflns_used 1362
_cell_measurement_temperature 273(2)
_cell_measurement_theta_max 22.308
_cell_measurement_theta_min 2.490
_cell_volume 1069.2(2)
_computing_structure_refinement 'SHELXL-97 (Sheldrick, 1997)'
_computing_structure_solution 'SHELXS-97 (Sheldrick, 1990)'
_diffrn_ambient_temperature 273(2)
_diffrn_measured_fraction_theta_full 0.981
_diffrn_measured_fraction_theta_max 0.981
_diffrn_radiation_monochromator graphite
_diffrn_radiation_source 'fine-focus sealed tube'
_diffrn_radiation_type MoK\a
_diffrn_radiation_wavelength 0.71073
_diffrn_reflns_av_R_equivalents 0.0251
_diffrn_reflns_av_sigmaI/netI 0.0601
_diffrn_reflns_limit_h_max 8
_diffrn_reflns_limit_h_min -7
_diffrn_reflns_limit_k_max 11
_diffrn_reflns_limit_k_min -11
_diffrn_reflns_limit_l_max 19
_diffrn_reflns_limit_l_min -18
_diffrn_reflns_number 5374
_diffrn_reflns_theta_full 25.10
_diffrn_reflns_theta_max 25.10
_diffrn_reflns_theta_min 2.15
_exptl_absorpt_coefficient_mu 1.190
_exptl_absorpt_correction_T_max 0.9108
_exptl_absorpt_correction_T_min 0.8417
_exptl_absorpt_correction_type multi-scan
_exptl_absorpt_process_details sadabs
_exptl_crystal_colour colorless
_exptl_crystal_density_diffrn 1.484
_exptl_crystal_density_method 'not measured'
_exptl_crystal_description block
_exptl_crystal_F_000 496
_exptl_crystal_size_max 0.15
_exptl_crystal_size_mid 0.11
_exptl_crystal_size_min 0.08
_refine_diff_density_max 1.265
_refine_diff_density_min -0.622
_refine_diff_density_rms 0.115
_refine_ls_extinction_method none
_refine_ls_goodness_of_fit_ref 1.055
_refine_ls_hydrogen_treatment constr
_refine_ls_matrix_type full
_refine_ls_number_parameters 280
_refine_ls_number_reflns 3727
_refine_ls_number_restraints 12
_refine_ls_restrained_S_all 1.054
_refine_ls_R_factor_all 0.0786
_refine_ls_R_factor_gt 0.0625
_refine_ls_shift/su_max 0.000
_refine_ls_shift/su_mean 0.000
_refine_ls_structure_factor_coef Fsqd
_refine_ls_weighting_details 'calc w=1/[\s^2^(Fo^2^)+(0.1271P)^2^+0.0000P] where P=(Fo^2^+2Fc^2^)/3'
_refine_ls_weighting_scheme calc
_refine_ls_wR_factor_gt 0.1825
_refine_ls_wR_factor_ref 0.1919
_reflns_number_gt 2748
_reflns_number_total 3727
_reflns_threshold_expression >2sigma(I)
_cod_data_source_file b915889h.txt
_cod_data_source_block 5
_cod_original_sg_symbol_H-M P-1
_cod_database_code 7211865

loop_
_symmetry_equiv_pos_as_xyz
'x, y, z'
'-x, -y, -z'

loop_
_atom_site_label
_atom_site_type_symbol
_atom_site_fract_x
_atom_site_fract_y
_atom_site_fract_z
_atom_site_U_iso_or_equiv
_atom_site_adp_type
_atom_site_occupancy
_atom_site_symmetry_multiplicity
_atom_site_calc_flag
_atom_site_refinement_flags
Zn1 Zn 0.87533(8) 0.76502(6) 0.19431(3) 0.0377(3) Uani 1 1 d .
O1 O 1.1544(8) 0.8636(5) 0.3356(3) 0.0840(15) Uani 1 1 d .
O2 O 0.9673(6) 0.9590(4) 0.2298(2) 0.0525(10) Uani 1 1 d .
O3 O 0.8403(6) 1.5095(5) 0.1111(3) 0.0646(12) Uani 1 1 d .
O4 O 1.0853(5) 1.6605(4) 0.1615(2) 0.0530(10) Uani 1 1 d .
N1 N 0.6260(6) 0.8253(4) 0.1121(2) 0.0355(9) Uani 1 1 d .
N2 N 0.7523(6) 0.6624(5) 0.2798(3) 0.0432(10) Uani 1 1 d .
O5 O 0.442(3) 0.0839(19) 0.5506(12) 0.382(10) Uani 1 1 d U
H5C H 0.4793 0.0279 0.5193 0.458 Uiso 1 1 d R
H5D H 0.5508 0.0984 0.5804 0.458 Uiso 1 1 d R
O6 O 0.019(2) 0.1679(17) 0.5181(11) 0.341(8) Uani 1 1 d U
H6D H 0.1362 0.1465 0.5270 0.409 Uiso 1 1 d R
H6C H -0.0242 0.1616 0.5602 0.409 Uiso 1 1 d R
C1 C 1.0844(8) 0.9684(6) 0.2974(3) 0.0462(13) Uani 1 1 d .
C2 C 1.1403(9) 1.1147(6) 0.3312(3) 0.0506(14) Uani 1 1 d .
H2A H 1.2171 1.1082 0.3863 0.061 Uiso 1 1 calc R
H2B H 1.0208 1.1650 0.3340 0.061 Uiso 1 1 calc R
C3 C 1.2603(8) 1.1983(5) 0.2793(3) 0.0429(12) Uani 1 1 d .
C4 C 1.4643(9) 1.1897(6) 0.2914(4) 0.0569(16) Uani 1 1 d .
H4 H 1.5300 1.1321 0.3322 0.068 Uiso 1 1 calc R
C5 C 1.5702(8) 1.2630(7) 0.2452(4) 0.0617(17) Uani 1 1 d .
H5 H 1.7072 1.2558 0.2551 0.074 Uiso 1 1 calc R
C6 C 1.4779(9) 1.3478(6) 0.1839(4) 0.0563(16) Uani 1 1 d .
H6 H 1.5519 1.3980 0.1525 0.068 Uiso 1 1 calc R
C7 C 1.2709(8) 1.3585(5) 0.1688(3) 0.0427(13) Uani 1 1 d .
C8 C 1.1665(7) 1.2837(5) 0.2168(3) 0.0390(12) Uani 1 1 d .
H8 H 1.0295 1.2903 0.2072 0.047 Uiso 1 1 calc R
C9 C 1.1704(9) 1.4501(6) 0.1004(4) 0.0513(14) Uani 1 1 d .
H9A H 1.2699 1.5075 0.0816 0.062 Uiso 1 1 calc R
H9B H 1.1052 1.3902 0.0551 0.062 Uiso 1 1 calc R
C10 C 1.0197(8) 1.5454(6) 0.1256(3) 0.0443(13) Uani 1 1 d .
C11 C 0.5419(7) 0.9431(6) 0.1311(3) 0.0465(13) Uani 1 1 d .
H11 H 0.6122 1.0012 0.1727 0.056 Uiso 1 1 calc R
C12 C 0.3584(8) 0.9828(5) 0.0928(3) 0.0437(13) Uani 1 1 d .
H12 H 0.3059 1.0655 0.1090 0.052 Uiso 1 1 calc R
C13 C 0.2505(7) 0.9011(5) 0.0303(3) 0.0359(11) Uani 1 1 d .
C14 C 0.3408(7) 0.7810(6) 0.0085(3) 0.0422(12) Uani 1 1 d .
H14 H 0.2761 0.7237 -0.0347 0.051 Uiso 1 1 calc R
C15 C 0.5262(7) 0.7466(5) 0.0505(3) 0.0399(12) Uani 1 1 d .
H15 H 0.5836 0.6653 0.0353 0.048 Uiso 1 1 calc R
C16 C 0.0432(8) 0.9336(6) -0.0136(3) 0.0452(13) Uani 1 1 d .
H16A H 0.0431 0.9402 -0.0715 0.054 Uiso 1 1 calc R
H16B H -0.0434 0.8546 -0.0067 0.054 Uiso 1 1 calc R
C17 C 0.5638(9) 0.6780(7) 0.2852(4) 0.0610(16) Uani 1 1 d .
H17 H 0.4853 0.7366 0.2486 0.073 Uiso 1 1 calc R
C18 C 0.4808(10) 0.6097(8) 0.3437(4) 0.072(2) Uani 1 1 d .
H18 H 0.3484 0.6232 0.3452 0.086 Uiso 1 1 calc R
C19 C 0.5904(10) 0.5223(7) 0.3995(4) 0.0588(16) Uani 1 1 d .
C20 C 0.7858(10) 0.5069(7) 0.3923(4) 0.0633(17) Uani 1 1 d .
H20 H 0.8678 0.4491 0.4282 0.076 Uiso 1 1 calc R
C21 C 0.8591(9) 0.5763(7) 0.3324(4) 0.0559(15) Uani 1 1 d .
H21 H 0.9900 0.5623 0.3286 0.067 Uiso 1 1 calc R
C22 C 0.5023(14) 0.4533(8) 0.4641(5) 0.085(2) Uani 1 1 d .
H22A H 0.5777 0.3706 0.4826 0.102 Uiso 1 1 calc R
H22B H 0.3682 0.4218 0.4403 0.102 Uiso 1 1 calc R

loop_
_atom_site_aniso_label
_atom_site_aniso_U_11
_atom_site_aniso_U_22
_atom_site_aniso_U_33
_atom_site_aniso_U_23
_atom_site_aniso_U_13
_atom_site_aniso_U_12
Zn1 0.0336(4) 0.0372(4) 0.0431(4) 0.0057(3) 0.0092(3) 0.0037(2)
O1 0.112(4) 0.050(3) 0.079(3) 0.004(2) -0.009(3) 0.008(3)
O2 0.051(2) 0.044(2) 0.058(3) 0.0002(18) 0.0003(19) -0.0024(18)
O3 0.048(3) 0.061(3) 0.084(3) -0.007(2) 0.012(2) 0.001(2)
O4 0.046(2) 0.043(2) 0.074(3) -0.007(2) 0.022(2) -0.0006(17)
N1 0.032(2) 0.033(2) 0.041(2) 0.0019(18) 0.0055(18) 0.0046(17)
N2 0.037(2) 0.053(3) 0.039(2) 0.008(2) 0.0062(19) -0.002(2)
O5 0.384(10) 0.380(10) 0.380(10) 0.006(2) 0.073(3) 0.012(2)
O6 0.342(9) 0.341(9) 0.339(9) 0.004(2) 0.069(3) 0.008(2)
C1 0.054(3) 0.037(3) 0.047(3) 0.010(2) 0.007(3) 0.003(3)
C2 0.064(4) 0.042(3) 0.043(3) -0.001(2) 0.004(3) -0.002(3)
C3 0.049(3) 0.028(3) 0.049(3) -0.005(2) 0.003(2) 0.001(2)
C4 0.048(3) 0.050(4) 0.068(4) -0.007(3) -0.001(3) 0.012(3)
C5 0.032(3) 0.054(4) 0.096(5) -0.007(4) 0.004(3) 0.005(3)
C6 0.048(3) 0.048(3) 0.078(4) -0.020(3) 0.027(3) -0.008(3)
C7 0.044(3) 0.033(3) 0.056(3) -0.008(2) 0.023(3) 0.002(2)
C8 0.032(3) 0.036(3) 0.049(3) -0.003(2) 0.009(2) -0.002(2)
C9 0.057(4) 0.043(3) 0.060(4) 0.006(3) 0.026(3) 0.012(3)
C10 0.055(4) 0.036(3) 0.046(3) 0.007(2) 0.020(3) 0.007(3)
C11 0.037(3) 0.045(3) 0.052(3) -0.008(3) -0.004(2) 0.007(2)
C12 0.043(3) 0.032(3) 0.052(3) -0.004(2) 0.000(2) 0.010(2)
C13 0.033(3) 0.034(3) 0.042(3) 0.008(2) 0.011(2) 0.006(2)
C14 0.041(3) 0.044(3) 0.040(3) 0.001(2) 0.004(2) 0.003(2)
C15 0.037(3) 0.034(3) 0.049(3) 0.000(2) 0.008(2) 0.008(2)
C16 0.036(3) 0.049(3) 0.050(3) -0.001(3) 0.005(2) 0.007(2)
C17 0.052(4) 0.069(4) 0.067(4) 0.015(3) 0.022(3) 0.010(3)
C18 0.060(4) 0.092(5) 0.073(5) 0.011(4) 0.038(4) -0.004(4)
C19 0.077(4) 0.053(4) 0.051(4) 0.004(3) 0.025(3) -0.004(3)
C20 0.076(4) 0.064(4) 0.050(4) 0.021(3) 0.010(3) 0.003(3)
C21 0.044(3) 0.065(4) 0.059(4) 0.009(3) 0.011(3) -0.003(3)
C22 0.119(6) 0.076(5) 0.073(5) -0.004(4) 0.054(5) -0.025(4)

loop_
_atom_type_symbol
_atom_type_description
_atom_type_scat_dispersion_real
_atom_type_scat_dispersion_imag
_atom_type_scat_source
C C 0.0033 0.0016 'International Tables Vol C Tables 4.2.6.8 and 6.1.1.4'
N N 0.0061 0.0033 'International Tables Vol C Tables 4.2.6.8 and 6.1.1.4'
O O 0.0106 0.0060 'International Tables Vol C Tables 4.2.6.8 and 6.1.1.4'
Zn Zn 0.2839 1.4301 'International Tables Vol C Tables 4.2.6.8 and 6.1.1.4'
H H 0.0000 0.0000 'International Tables Vol C Tables 4.2.6.8 and 6.1.1.4'

loop_
_geom_angle_atom_site_label_1
_geom_angle_atom_site_label_2
_geom_angle_atom_site_label_3
_geom_angle
_geom_angle_site_symmetry_1
_geom_angle_site_symmetry_3
O4 Zn1 O2 110.76(16) 1_545 .
O4 Zn1 N2 112.72(17) 1_545 .
O2 Zn1 N2 112.35(18) . .
O4 Zn1 N1 122.68(17) 1_545 .
O2 Zn1 N1 95.45(16) . .
N2 Zn1 N1 101.57(16) . .
C1 O2 Zn1 115.0(3) . .
C10 O4 Zn1 111.2(3) . 1_565
C15 N1 C11 117.3(4) . .
C15 N1 Zn1 125.6(3) . .
C11 N1 Zn1 116.1(3) . .
C21 N2 C17 117.3(5) . .
C21 N2 Zn1 120.6(4) . .
C17 N2 Zn1 122.1(4) . .
H5C O5 H5D 96.5 . .
H6D O6 H6C 109.8 . .
O1 C1 O2 122.7(5) . .
O1 C1 C2 120.4(5) . .
O2 C1 C2 116.8(5) . .
C1 C2 C3 112.5(5) . .
C1 C2 H2A 109.1 . .
C3 C2 H2A 109.1 . .
C1 C2 H2B 109.1 . .
C3 C2 H2B 109.1 . .
H2A C2 H2B 107.8 . .
C4 C3 C8 117.7(5) . .
C4 C3 C2 121.7(5) . .
C8 C3 C2 120.7(5) . .
C5 C4 C3 121.6(6) . .
C5 C4 H4 119.2 . .
C3 C4 H4 119.2 . .
C4 C5 C6 120.7(6) . .
C4 C5 H5 119.6 . .
C6 C5 H5 119.6 . .
C5 C6 C7 119.7(6) . .
C5 C6 H6 120.1 . .
C7 C6 H6 120.1 . .
C8 C7 C6 118.5(5) . .
C8 C7 C9 122.1(5) . .
C6 C7 C9 119.4(5) . .
C7 C8 C3 121.8(5) . .
C7 C8 H8 119.1 . .
C3 C8 H8 119.1 . .
C10 C9 C7 113.0(4) . .
C10 C9 H9A 109.0 . .
C7 C9 H9A 109.0 . .
C10 C9 H9B 109.0 . .
C7 C9 H9B 109.0 . .
H9A C9 H9B 107.8 . .
O3 C10 O4 123.2(5) . .
O3 C10 C9 120.2(5) . .
O4 C10 C9 116.6(5) . .
N1 C11 C12 123.4(5) . .
N1 C11 H11 118.3 . .
C12 C11 H11 118.3 . .
C11 C12 C13 120.2(5) . .
C11 C12 H12 119.9 . .
C13 C12 H12 119.9 . .
C12 C13 C14 116.4(5) . .
C12 C13 C16 124.0(5) . .
C14 C13 C16 119.6(5) . .
C15 C14 C13 120.1(5) . .
C15 C14 H14 119.9 . .
C13 C14 H14 119.9 . .
N1 C15 C14 122.4(5) . .
N1 C15 H15 118.8 . .
C14 C15 H15 118.8 . .
C16 C16 C13 116.1(6) 2_575 .
C16 C16 H16A 108.3 2_575 .
C13 C16 H16A 108.3 . .
C16 C16 H16B 108.3 2_575 .
C13 C16 H16B 108.3 . .
H16A C16 H16B 107.4 . .
N2 C17 C18 122.1(6) . .
N2 C17 H17 118.9 . .
C18 C17 H17 118.9 . .
C19 C18 C17 121.3(6) . .
C19 C18 H18 119.4 . .
C17 C18 H18 119.4 . .
C18 C19 C20 115.5(6) . .
C18 C19 C22 121.0(7) . .
C20 C19 C22 123.5(7) . .
C21 C20 C19 120.5(6) . .
C21 C20 H20 119.7 . .
C19 C20 H20 119.7 . .
N2 C21 C20 123.3(6) . .
N2 C21 H21 118.4 . .
C20 C21 H21 118.4 . .
C19 C22 C22 113.8(8) . 2_666
C19 C22 H22A 108.8 . .
C22 C22 H22A 108.8 2_666 .
C19 C22 H22B 108.8 . .
C22 C22 H22B 108.8 2_666 .
H22A C22 H22B 107.7 . .

loop_
_geom_bond_atom_site_label_1
_geom_bond_atom_site_label_2
_geom_bond_distance
_geom_bond_site_symmetry_2
Zn1 O4 1.935(4) 1_545
Zn1 O2 1.977(4) .
Zn1 N2 2.046(4) .
Zn1 N1 2.070(4) .
O1 C1 1.240(6) .
O2 C1 1.251(7) .
O3 C10 1.251(6) .
O4 C10 1.268(7) .
O4 Zn1 1.935(4) 1_565
N1 C15 1.328(6) .
N1 C11 1.333(6) .
N2 C21 1.329(7) .
N2 C17 1.332(7) .
O5 H5C 0.8200 .
O5 H5D 0.8200 .
O6 H6D 0.8200 .
O6 H6C 0.8201 .
C1 C2 1.504(8) .
C2 C3 1.528(7) .
C2 H2A 0.9700 .
C2 H2B 0.9700 .
C3 C4 1.385(8) .
C3 C8 1.392(7) .
C4 C5 1.351(9) .
C4 H4 0.9300 .
C5 C6 1.371(9) .
C5 H5 0.9300 .
C6 C7 1.405(8) .
C6 H6 0.9300 .
C7 C8 1.373(7) .
C7 C9 1.506(7) .
C8 H8 0.9300 .
C9 C10 1.510(7) .
C9 H9A 0.9700 .
C9 H9B 0.9700 .
C11 C12 1.362(7) .
C11 H11 0.9300 .
C12 C13 1.375(7) .
C12 H12 0.9300 .
C13 C14 1.389(7) .
C13 C16 1.510(7) .
C14 C15 1.378(7) .
C14 H14 0.9300 .
C15 H15 0.9300 .
C16 C16 1.508(10) 2_575
C16 H16A 0.9700 .
C16 H16B 0.9700 .
C17 C18 1.386(8) .
C17 H17 0.9300 .
C18 C19 1.375(9) .
C18 H18 0.9300 .
C19 C20 1.387(9) .
C19 C22 1.489(8) .
C20 C21 1.375(8) .
C20 H20 0.9300 .
C21 H21 0.9300 .
C22 C22 1.489(14) 2_666
C22 H22A 0.9700 .
C22 H22B 0.9700 .

loop_
_geom_hbond_atom_site_label_D
_geom_hbond_atom_site_label_H
_geom_hbond_atom_site_label_A
_geom_hbond_distance_DH
_geom_hbond_distance_HA
_geom_hbond_distance_DA
_geom_hbond_angle_DHA
_geom_hbond_site_symmetry_A
O6 H6C O1 0.82 2.12 2.943(18) 175.9 2_666
O6 H6D O5 0.82 2.17 2.99(2) 178.4 .
O5 H5D O1 0.82 2.25 3.07(2) 178.6 2_766
O5 H5C O5 0.82 1.74 2.56(4) 177.1 2_656

loop_
_geom_torsion_atom_site_label_1
_geom_torsion_atom_site_label_2
_geom_torsion_atom_site_label_3
_geom_torsion_atom_site_label_4
_geom_torsion
_geom_torsion_site_symmetry_1
_geom_torsion_site_symmetry_4
O4 Zn1 O2 C1 -72.5(4) 1_545 .
N2 Zn1 O2 C1 54.6(4) . .
N1 Zn1 O2 C1 159.5(4) . .
O4 Zn1 N1 C15 41.0(5) 1_545 .
O2 Zn1 N1 C15 159.9(4) . .
N2 Zn1 N1 C15 -85.9(4) . .
O4 Zn1 N1 C11 -150.6(4) 1_545 .
O2 Zn1 N1 C11 -31.7(4) . .
N2 Zn1 N1 C11 82.5(4) . .
O4 Zn1 N2 C21 29.6(5) 1_545 .
O2 Zn1 N2 C21 -96.4(5) . .
N1 Zn1 N2 C21 162.7(4) . .
O4 Zn1 N2 C17 -150.2(5) 1_545 .
O2 Zn1 N2 C17 83.8(5) . .
N1 Zn1 N2 C17 -17.1(5) . .
Zn1 O2 C1 O1 7.2(8) . .
Zn1 O2 C1 C2 -173.3(4) . .
O1 C1 C2 C3 113.4(6) . .
O2 C1 C2 C3 -66.1(7) . .
C1 C2 C3 C4 -86.7(6) . .
C1 C2 C3 C8 91.9(6) . .
C8 C3 C4 C5 1.0(8) . .
C2 C3 C4 C5 179.6(5) . .
C3 C4 C5 C6 -0.7(9) . .
C4 C5 C6 C7 -0.1(9) . .
C5 C6 C7 C8 0.5(8) . .
C5 C6 C7 C9 -179.0(5) . .
C6 C7 C8 C3 -0.1(7) . .
C9 C7 C8 C3 179.4(5) . .
C4 C3 C8 C7 -0.6(8) . .
C2 C3 C8 C7 -179.2(4) . .
C8 C7 C9 C10 47.4(7) . .
C6 C7 C9 C10 -133.1(5) . .
Zn1 O4 C10 O3 2.7(7) 1_565 .
Zn1 O4 C10 C9 -177.1(3) 1_565 .
C7 C9 C10 O3 -96.5(6) . .
C7 C9 C10 O4 83.3(6) . .
C15 N1 C11 C12 2.4(8) . .
Zn1 N1 C11 C12 -167.0(4) . .
N1 C11 C12 C13 -0.9(9) . .
C11 C12 C13 C14 -1.4(8) . .
C11 C12 C13 C16 177.6(5) . .
C12 C13 C14 C15 2.1(7) . .
C16 C13 C14 C15 -176.9(5) . .
C11 N1 C15 C14 -1.7(7) . .
Zn1 N1 C15 C14 166.6(4) . .
C13 C14 C15 N1 -0.6(8) . .
C12 C13 C16 C16 1.4(9) . 2_575
C14 C13 C16 C16 -179.6(6) . 2_575
C21 N2 C17 C18 0.9(10) . .
Zn1 N2 C17 C18 -179.3(5) . .
N2 C17 C18 C19 0.2(11) . .
C17 C18 C19 C20 -0.7(10) . .
C17 C18 C19 C22 177.8(6) . .
C18 C19 C20 C21 0.0(10) . .
C22 C19 C20 C21 -178.4(6) . .
C17 N2 C21 C20 -1.7(9) . .
Zn1 N2 C21 C20 178.6(5) . .
C19 C20 C21 N2 1.2(10) . .
C18 C19 C22 C22 -81.0(12) . 2_666
C20 C19 C22 C22 97.4(12) . 2_666
